data_8107214
loop_
_publ_author_name
'Gichumbi, Joel M.'
'Zamisa, Sizwe J.'
'Friedrich, Holger B.'

_publ_section_title
;
 Crystal structure of chlorido-(\h
 6-toluene)(5,5&#x2032;-dimethyl-2,2&#x2032;-bipyridine-\k2
 N,N&#x2032;)ruthenium(II) hexafluoridophosphate(V) &#x2500; acetone (1/1)
 C22H26ClN2ORuPF6
;
_journal_issue 5
_journal_name_full 'Zeitschrift f\"ur Kristallographie - New Crystal Structures'
_journal_page_first 779
_journal_page_last 781
_journal_paper_doi 10.1515/ncrs-2022-0219
_journal_volume 237
_journal_year 2022
_chemical_formula_moiety 'C19 H20 Cl N2 Ru, F6 P, C3 H6 O'
_chemical_formula_sum 'C22 H26 Cl F6 N2 O P Ru'
_chemical_formula_weight 615.94
_space_group_crystal_system triclinic
_space_group_IT_number 2
_space_group_name_Hall '-P 1'
_space_group_name_H-M_alt 'P -1'
_atom_sites_solution_hydrogens geom
_cell_angle_alpha 93.765(2)
_cell_angle_beta 90.4180(10)
_cell_angle_gamma 94.324(2)
_cell_formula_units_Z 2
_cell_length_a 10.2106(4)
_cell_length_b 10.8139(4)
_cell_length_c 11.1963(4)
_cell_measurement_reflns_used 9121
_cell_measurement_temperature 100(2)
_cell_measurement_theta_max 28.29
_cell_measurement_theta_min 2.54
_cell_volume 1229.98(8)
_computing_cell_refinement 'SAINT (7.60a, Bruker AXS Inc., Madison, WI, USA, 2006)'
_computing_data_collection 'SAINT (7.60a, Bruker AXS Inc., Madison, WI, USA, 2006)'
_computing_data_reduction 'SAINT (7.60a, Bruker AXS Inc., Madison, WI, USA, 2006)'
_computing_molecular_graphics 'Mercury (Macrae et al., 2008)'
_computing_publication_material 'Olex2 1.3 (Dolomanov et al., 2009)'
_computing_structure_refinement 'SHELXL 2016/6 (Sheldrick, 2015)'
_computing_structure_solution 'SHELXS-97 (Sheldrick, 1997)'
_diffrn_ambient_temperature 100.15
_diffrn_measured_fraction_theta_full 0.998
_diffrn_measured_fraction_theta_max 0.992
_diffrn_measurement_device_type 'Bruker Kappa Duo Apex II Diffractometer'
_diffrn_measurement_method '0.5\% \f scans and \w scans'
_diffrn_radiation_type MoK\a
_diffrn_radiation_wavelength 0.71073
_diffrn_reflns_av_R_equivalents 0.0261
_diffrn_reflns_av_unetI/netI 0.0211
_diffrn_reflns_Laue_measured_fraction_full 0.998
_diffrn_reflns_Laue_measured_fraction_max 0.992
_diffrn_reflns_limit_h_max 13
_diffrn_reflns_limit_h_min -13
_diffrn_reflns_limit_k_max 14
_diffrn_reflns_limit_k_min -14
_diffrn_reflns_limit_l_max 14
_diffrn_reflns_limit_l_min -14
_diffrn_reflns_number 23856
_diffrn_reflns_point_group_measured_fraction_full 0.998
_diffrn_reflns_point_group_measured_fraction_max 0.992
_diffrn_reflns_theta_full 25.242
_diffrn_reflns_theta_max 28.332
_diffrn_reflns_theta_min 1.823
_exptl_absorpt_coefficient_mu 0.874
_exptl_absorpt_correction_T_max 0.842
_exptl_absorpt_correction_T_min 0.779
_exptl_absorpt_correction_type multi-scan
_exptl_absorpt_process_details 'SADABS (Bruker, 2012)'
_exptl_crystal_colour orange
_exptl_crystal_density_diffrn 1.663
_exptl_crystal_description block
_exptl_crystal_F_000 620
_exptl_crystal_size_max 0.29
_exptl_crystal_size_mid 0.25
_exptl_crystal_size_min 0.18
_refine_diff_density_max 0.621
_refine_diff_density_min -0.733
_refine_diff_density_rms 0.103
_refine_ls_extinction_coef .
_refine_ls_extinction_method none
_refine_ls_goodness_of_fit_ref 1.112
_refine_ls_hydrogen_treatment constr
_refine_ls_matrix_type full
_refine_ls_number_parameters 312
_refine_ls_number_reflns 6080
_refine_ls_number_restraints 0
_refine_ls_restrained_S_all 1.112
_refine_ls_R_factor_all 0.0266
_refine_ls_R_factor_gt 0.0251
_refine_ls_shift/su_max 0.001
_refine_ls_shift/su_mean 0.000
_refine_ls_structure_factor_coef Fsqd
_refine_ls_weighting_details 'w=1/[\s^2^(Fo^2^)+(0.0332P)^2^+0.9699P] where P=(Fo^2^+2Fc^2^)/3'
_refine_ls_weighting_scheme calc
_refine_ls_wR_factor_gt 0.0673
_refine_ls_wR_factor_ref 0.0683
_reflns_Friedel_coverage 0.000
_reflns_Friedel_fraction_full .
_reflns_Friedel_fraction_max .
_reflns_number_gt 5787
_reflns_number_total 6080
_reflns_threshold_expression 'I > 2\s(I)'
_cod_data_source_file suppl_j_ncrs-2022-0219_suppl.cif
_cod_data_source_block RuMeBipy
_cod_database_code 8107214
_shelx_space_group_comment
;
The symmetry employed for this shelxl refinement is uniquely defined
by the following loop, which should always be used as a source of
symmetry information in preference to the above space-group names.
They are only intended as comments.
;
_shelx_estimated_absorpt_t_max 0.858
_shelx_estimated_absorpt_t_min 0.786
_olex2_refinement_description
;
1. Fixed Uiso
 At 1.2 times of:
  All C(H) groups
 At 1.5 times of:
  All C(H,H,H) groups
2.a Aromatic/amide H refined with riding coordinates:
 C2(H2), C4(H4), C5(H5), C8(H8), C10(H10), C11(H11), C14(H14), C15(H15),
 C16(H16), C17(H17), C18(H18)
2.b Idealised Me refined as rotating group:
 C6(H6A,H6B,H6C), C12(H12A,H12B,H12C), C19(H19A,H19B,H19C), C20(H20A,H20B,
 H20C), C22(H22A,H22B,H22C)
;
_olex2_submission_special_instructions 'No special instructions were received'

loop_
_space_group_symop_operation_xyz
'x, y, z'
'-x, -y, -z'

loop_
_atom_site_label
_atom_site_type_symbol
_atom_site_fract_x
_atom_site_fract_y
_atom_site_fract_z
_atom_site_U_iso_or_equiv
_atom_site_adp_type
_atom_site_occupancy
_atom_site_site_symmetry_order
_atom_site_calc_flag
_atom_site_refinement_flags_posn
_atom_site_refinement_flags_adp
_atom_site_refinement_flags_occupancy
_atom_site_disorder_assembly
_atom_site_disorder_group
Ru1 Ru 0.21980(2) 0.24581(2) 0.72509(2) 0.01259(5) Uani 1 1 d . . . . .
Cl1 Cl 0.06511(4) 0.37191(4) 0.82106(4) 0.01933(9) Uani 1 1 d . . . . .
N1 N 0.15098(14) 0.31223(13) 0.56692(13) 0.0139(3) Uani 1 1 d . . . . .
N2 N 0.05198(14) 0.12801(13) 0.68370(13) 0.0147(3) Uani 1 1 d . . . . .
C1 C 0.03457(16) 0.25935(15) 0.52316(15) 0.0144(3) Uani 1 1 d . . . . .
C2 C 0.21107(17) 0.40672(16) 0.51077(16) 0.0161(3) Uani 1 1 d . . . . .
H2 H 0.292011 0.444267 0.542798 0.019 Uiso 1 1 calc R U . . .
C3 C 0.16042(17) 0.45190(16) 0.40837(15) 0.0161(3) Uani 1 1 d . . . . .
C4 C 0.03954(18) 0.39924(16) 0.36574(16) 0.0179(3) Uani 1 1 d . . . . .
H4 H 0.000393 0.429437 0.297250 0.022 Uiso 1 1 calc R U . . .
C5 C -0.02407(17) 0.30243(16) 0.42327(16) 0.0175(3) Uani 1 1 d . . . . .
H5 H -0.106892 0.266004 0.394600 0.021 Uiso 1 1 calc R U . . .
C6 C 0.23689(19) 0.55247(18) 0.34559(17) 0.0224(4) Uani 1 1 d . . . . .
H6A H 0.302126 0.515322 0.293508 0.034 Uiso 1 1 calc R U . . .
H6B H 0.281598 0.611871 0.405119 0.034 Uiso 1 1 calc R U . . .
H6C H 0.176702 0.595694 0.297266 0.034 Uiso 1 1 calc R U . . .
C7 C -0.02176(16) 0.15619(15) 0.58980(15) 0.0151(3) Uani 1 1 d . . . . .
C8 C 0.00643(17) 0.03719(16) 0.75297(16) 0.0169(3) Uani 1 1 d . . . . .
H8 H 0.058291 0.019096 0.819492 0.020 Uiso 1 1 calc R U . . .
C9 C -0.11314(17) -0.03105(16) 0.73116(16) 0.0179(3) Uani 1 1 d . . . . .
C10 C -0.18761(18) -0.00250(17) 0.63383(17) 0.0211(4) Uani 1 1 d . . . . .
H10 H -0.269687 -0.047547 0.616054 0.025 Uiso 1 1 calc R U . . .
C11 C -0.14270(18) 0.09144(17) 0.56249(17) 0.0197(3) Uani 1 1 d . . . . .
H11 H -0.193538 0.111400 0.496006 0.024 Uiso 1 1 calc R U . . .
C12 C -0.15876(18) -0.12986(17) 0.81292(17) 0.0209(4) Uani 1 1 d . . . . .
H12A H -0.099881 -0.125836 0.882808 0.031 Uiso 1 1 calc R U . . .
H12B H -0.157959 -0.211768 0.770046 0.031 Uiso 1 1 calc R U . . .
H12C H -0.248211 -0.116431 0.839240 0.031 Uiso 1 1 calc R U . . .
C13 C 0.35618(18) 0.30426(18) 0.87878(17) 0.0208(4) Uani 1 1 d . . . . .
C14 C 0.40903(17) 0.35019(17) 0.77203(18) 0.0209(4) Uani 1 1 d . . . . .
H14 H 0.434652 0.436224 0.769123 0.025 Uiso 1 1 calc R U . . .
C15 C 0.42374(17) 0.26846(18) 0.66997(17) 0.0208(4) Uani 1 1 d . . . . .
H15 H 0.457507 0.300623 0.598506 0.025 Uiso 1 1 calc R U . . .
C16 C 0.38902(17) 0.13980(18) 0.67260(17) 0.0210(4) Uani 1 1 d . . . . .
H16 H 0.402972 0.084641 0.605087 0.025 Uiso 1 1 calc R U . . .
C17 C 0.33313(17) 0.09503(17) 0.77782(17) 0.0204(4) Uani 1 1 d . . . . .
H17 H 0.305394 0.009326 0.779605 0.024 Uiso 1 1 calc R U . . .
C18 C 0.31767(17) 0.17542(17) 0.88058(17) 0.0196(3) Uani 1 1 d . . . . .
H18 H 0.281417 0.143196 0.951080 0.024 Uiso 1 1 calc R U . . .
C19 C 0.3356(2) 0.3900(2) 0.98671(19) 0.0316(5) Uani 1 1 d . . . . .
H19A H 0.406301 0.384209 1.045235 0.047 Uiso 1 1 calc R U . . .
H19B H 0.250892 0.366190 1.022627 0.047 Uiso 1 1 calc R U . . .
H19C H 0.335998 0.475575 0.962770 0.047 Uiso 1 1 calc R U . . .
P1 P 0.45704(5) 0.75864(5) 0.68457(5) 0.02172(10) Uani 1 1 d . . . . .
F1 F 0.4662(2) 0.85292(15) 0.57965(16) 0.0648(5) Uani 1 1 d . . . . .
F2 F 0.30983(12) 0.79529(14) 0.70704(14) 0.0384(3) Uani 1 1 d . . . . .
F3 F 0.40696(16) 0.64846(13) 0.58997(13) 0.0453(4) Uani 1 1 d . . . . .
F4 F 0.4440(2) 0.66610(15) 0.78859(14) 0.0569(5) Uani 1 1 d . . . . .
F5 F 0.60260(15) 0.72622(17) 0.6580(2) 0.0699(6) Uani 1 1 d . . . . .
F6 F 0.50717(13) 0.86903(14) 0.77859(15) 0.0474(4) Uani 1 1 d . . . . .
O1 O 0.82456(17) 0.08082(14) 1.03257(14) 0.0335(3) Uani 1 1 d . . . . .
C20 C 0.6867(3) 0.1968(3) 0.9219(3) 0.0631(10) Uani 1 1 d . . . . .
H20A H 0.654335 0.114992 0.886144 0.095 Uiso 1 1 calc R U . . .
H20B H 0.721624 0.248561 0.859076 0.095 Uiso 1 1 calc R U . . .
H20C H 0.614474 0.236729 0.962119 0.095 Uiso 1 1 calc R U . . .
C21 C 0.7926(2) 0.18194(18) 1.01063(17) 0.0230(4) Uani 1 1 d . . . . .
C22 C 0.8576(2) 0.2991(2) 1.0697(2) 0.0355(5) Uani 1 1 d . . . . .
H22A H 0.924525 0.278377 1.126812 0.053 Uiso 1 1 calc R U . . .
H22B H 0.791761 0.345996 1.112198 0.053 Uiso 1 1 calc R U . . .
H22C H 0.899213 0.349566 1.008892 0.053 Uiso 1 1 calc R U . . .

loop_
_atom_site_aniso_label
_atom_site_aniso_U_11
_atom_site_aniso_U_22
_atom_site_aniso_U_33
_atom_site_aniso_U_23
_atom_site_aniso_U_13
_atom_site_aniso_U_12
Ru1 0.01119(7) 0.01350(7) 0.01316(8) 0.00322(5) -0.00120(5) -0.00045(5)
Cl1 0.0194(2) 0.0208(2) 0.0182(2) 0.00056(15) 0.00011(15) 0.00497(15)
N1 0.0133(6) 0.0152(6) 0.0130(6) 0.0023(5) -0.0005(5) 0.0003(5)
N2 0.0137(6) 0.0143(6) 0.0160(7) 0.0016(5) -0.0001(5) -0.0004(5)
C1 0.0134(7) 0.0148(7) 0.0147(7) -0.0002(6) 0.0000(6) 0.0007(6)
C2 0.0147(8) 0.0166(8) 0.0170(8) 0.0026(6) 0.0001(6) -0.0006(6)
C3 0.0166(8) 0.0160(7) 0.0161(8) 0.0028(6) 0.0023(6) 0.0026(6)
C4 0.0204(8) 0.0191(8) 0.0145(8) 0.0019(6) -0.0023(6) 0.0027(6)
C5 0.0154(8) 0.0197(8) 0.0171(8) 0.0006(6) -0.0032(6) -0.0002(6)
C6 0.0212(9) 0.0249(9) 0.0217(9) 0.0105(7) -0.0001(7) -0.0018(7)
C7 0.0143(7) 0.0148(7) 0.0159(8) 0.0006(6) -0.0003(6) -0.0002(6)
C8 0.0166(8) 0.0168(8) 0.0174(8) 0.0027(6) 0.0011(6) 0.0003(6)
C9 0.0171(8) 0.0161(8) 0.0201(8) 0.0001(6) 0.0041(7) -0.0009(6)
C10 0.0170(8) 0.0211(8) 0.0241(9) 0.0014(7) -0.0008(7) -0.0052(7)
C11 0.0161(8) 0.0224(9) 0.0199(8) 0.0020(7) -0.0035(7) -0.0020(7)
C12 0.0207(9) 0.0182(8) 0.0235(9) 0.0042(7) 0.0039(7) -0.0034(7)
C13 0.0163(8) 0.0258(9) 0.0200(9) 0.0011(7) -0.0079(7) 0.0015(7)
C14 0.0131(8) 0.0210(8) 0.0285(10) 0.0068(7) -0.0064(7) -0.0038(6)
C15 0.0104(7) 0.0300(9) 0.0231(9) 0.0105(7) 0.0005(6) 0.0010(7)
C16 0.0143(8) 0.0256(9) 0.0238(9) 0.0020(7) -0.0002(7) 0.0062(7)
C17 0.0154(8) 0.0194(8) 0.0271(9) 0.0058(7) -0.0028(7) 0.0036(6)
C18 0.0154(8) 0.0256(9) 0.0189(8) 0.0096(7) -0.0035(6) 0.0019(7)
C19 0.0321(11) 0.0365(11) 0.0249(10) -0.0075(8) -0.0117(8) 0.0039(9)
P1 0.0172(2) 0.0228(2) 0.0242(2) -0.00149(18) 0.00026(18) -0.00231(17)
F1 0.1072(16) 0.0397(9) 0.0500(10) 0.0164(7) 0.0399(10) 0.0069(9)
F2 0.0178(6) 0.0458(8) 0.0507(9) -0.0005(6) -0.0037(6) 0.0002(5)
F3 0.0591(10) 0.0366(8) 0.0354(8) -0.0115(6) -0.0072(7) -0.0153(7)
F4 0.0981(14) 0.0434(9) 0.0331(8) 0.0136(7) -0.0044(8) 0.0216(9)
F5 0.0230(7) 0.0560(10) 0.1246(17) -0.0458(11) 0.0104(9) 0.0066(7)
F6 0.0268(7) 0.0421(8) 0.0694(11) -0.0310(7) -0.0131(7) 0.0087(6)
O1 0.0478(10) 0.0246(7) 0.0295(8) 0.0052(6) -0.0036(7) 0.0091(7)
C20 0.066(2) 0.0604(19) 0.064(2) -0.0112(15) -0.0377(17) 0.0301(16)
C21 0.0248(9) 0.0247(9) 0.0199(9) 0.0027(7) 0.0037(7) 0.0039(7)
C22 0.0340(12) 0.0293(11) 0.0413(13) -0.0060(9) 0.0128(10) -0.0049(9)

loop_
_atom_type_symbol
_atom_type_description
_atom_type_scat_dispersion_real
_atom_type_scat_dispersion_imag
_atom_type_scat_source
C C 0.0033 0.0016 'International Tables Vol C Tables 4.2.6.8 and 6.1.1.4'
H H 0.0000 0.0000 'International Tables Vol C Tables 4.2.6.8 and 6.1.1.4'
Cl Cl 0.1484 0.1585 'International Tables Vol C Tables 4.2.6.8 and 6.1.1.4'
F F 0.0171 0.0103 'International Tables Vol C Tables 4.2.6.8 and 6.1.1.4'
N N 0.0061 0.0033 'International Tables Vol C Tables 4.2.6.8 and 6.1.1.4'
O O 0.0106 0.0060 'International Tables Vol C Tables 4.2.6.8 and 6.1.1.4'
P P 0.1023 0.0942 'International Tables Vol C Tables 4.2.6.8 and 6.1.1.4'
Ru Ru -1.2594 0.8363 'International Tables Vol C Tables 4.2.6.8 and 6.1.1.4'

loop_
_geom_angle_atom_site_label_1
_geom_angle_atom_site_label_2
_geom_angle_atom_site_label_3
_geom_angle
_geom_angle_site_symmetry_1
_geom_angle_site_symmetry_3
N1 Ru1 Cl1 84.96(4) . .
N1 Ru1 C13 140.33(6) . .
N1 Ru1 C14 107.53(6) . .
N1 Ru1 C15 92.68(6) . .
N1 Ru1 C16 105.56(6) . .
N1 Ru1 C17 137.87(6) . .
N1 Ru1 C18 172.50(6) . .
N2 Ru1 Cl1 82.65(4) . .
N2 Ru1 N1 76.96(6) . .
N2 Ru1 C13 140.25(6) . .
N2 Ru1 C14 173.21(6) . .
N2 Ru1 C15 138.59(7) . .
N2 Ru1 C16 106.34(6) . .
N2 Ru1 C17 93.38(6) . .
N2 Ru1 C18 107.75(6) . .
C13 Ru1 Cl1 87.26(5) . .
C14 Ru1 Cl1 102.63(5) . .
C14 Ru1 C13 37.28(7) . .
C14 Ru1 C16 67.78(7) . .
C14 Ru1 C18 67.26(7) . .
C15 Ru1 Cl1 136.98(5) . .
C15 Ru1 C13 67.69(7) . .
C15 Ru1 C14 37.65(7) . .
C15 Ru1 C16 37.57(7) . .
C15 Ru1 C17 67.68(7) . .
C15 Ru1 C18 79.93(7) . .
C16 Ru1 Cl1 167.32(5) . .
C16 Ru1 C13 80.11(7) . .
C16 Ru1 C18 67.73(7) . .
C17 Ru1 Cl1 135.04(5) . .
C17 Ru1 C13 67.63(7) . .
C17 Ru1 C14 79.87(7) . .
C17 Ru1 C16 37.53(7) . .
C17 Ru1 C18 37.57(7) . .
C18 Ru1 Cl1 101.30(5) . .
C18 Ru1 C13 37.30(7) . .
C1 N1 Ru1 116.55(11) . .
C2 N1 Ru1 124.42(12) . .
C2 N1 C1 118.94(15) . .
C7 N2 Ru1 116.55(11) . .
C8 N2 Ru1 123.66(12) . .
C8 N2 C7 119.27(15) . .
N1 C1 C5 121.09(15) . .
N1 C1 C7 114.65(15) . .
C5 C1 C7 124.25(15) . .
N1 C2 H2 118.4 . .
N1 C2 C3 123.12(16) . .
C3 C2 H2 118.4 . .
C2 C3 C4 117.58(16) . .
C2 C3 C6 120.36(16) . .
C4 C3 C6 122.05(16) . .
C3 C4 H4 120.0 . .
C5 C4 C3 119.91(16) . .
C5 C4 H4 120.0 . .
C1 C5 H5 120.3 . .
C4 C5 C1 119.30(16) . .
C4 C5 H5 120.3 . .
C3 C6 H6A 109.5 . .
C3 C6 H6B 109.5 . .
C3 C6 H6C 109.5 . .
H6A C6 H6B 109.5 . .
H6A C6 H6C 109.5 . .
H6B C6 H6C 109.5 . .
N2 C7 C1 114.84(14) . .
N2 C7 C11 121.06(16) . .
C11 C7 C1 124.10(16) . .
N2 C8 H8 118.6 . .
N2 C8 C9 122.79(16) . .
C9 C8 H8 118.6 . .
C8 C9 C12 120.01(17) . .
C10 C9 C8 117.59(16) . .
C10 C9 C12 122.39(16) . .
C9 C10 H10 119.9 . .
C11 C10 C9 120.29(17) . .
C11 C10 H10 119.9 . .
C7 C11 H11 120.5 . .
C10 C11 C7 118.99(17) . .
C10 C11 H11 120.5 . .
C9 C12 H12A 109.5 . .
C9 C12 H12B 109.5 . .
C9 C12 H12C 109.5 . .
H12A C12 H12B 109.5 . .
H12A C12 H12C 109.5 . .
H12B C12 H12C 109.5 . .
C14 C13 Ru1 70.26(10) . .
C14 C13 C18 118.78(17) . .
C14 C13 C19 121.14(18) . .
C18 C13 Ru1 70.34(10) . .
C18 C13 C19 120.03(18) . .
C19 C13 Ru1 129.26(14) . .
Ru1 C14 H14 130.1 . .
C13 C14 Ru1 72.46(10) . .
C13 C14 H14 119.9 . .
C15 C14 Ru1 70.10(10) . .
C15 C14 C13 120.29(17) . .
C15 C14 H14 119.9 . .
Ru1 C15 H15 128.1 . .
C14 C15 Ru1 72.26(10) . .
C14 C15 H15 119.5 . .
C16 C15 Ru1 72.37(10) . .
C16 C15 C14 121.03(17) . .
C16 C15 H15 119.5 . .
Ru1 C16 H16 131.7 . .
C15 C16 Ru1 70.06(10) . .
C15 C16 H16 120.8 . .
C17 C16 Ru1 70.15(10) . .
C17 C16 C15 118.46(17) . .
C17 C16 H16 120.8 . .
Ru1 C17 H17 128.2 . .
C16 C17 Ru1 72.32(10) . .
C16 C17 H17 119.4 . .
C16 C17 C18 121.17(17) . .
C18 C17 Ru1 72.31(10) . .
C18 C17 H17 119.4 . .
Ru1 C18 H18 130.2 . .
C13 C18 Ru1 72.36(10) . .
C13 C18 H18 119.9 . .
C17 C18 Ru1 70.12(10) . .
C17 C18 C13 120.20(17) . .
C17 C18 H18 119.9 . .
C13 C19 H19A 109.5 . .
C13 C19 H19B 109.5 . .
C13 C19 H19C 109.5 . .
H19A C19 H19B 109.5 . .
H19A C19 H19C 109.5 . .
H19B C19 H19C 109.5 . .
F2 P1 F1 88.18(10) . .
F3 P1 F1 89.90(9) . .
F3 P1 F2 91.20(8) . .
F4 P1 F1 178.49(11) . .
F4 P1 F2 90.31(9) . .
F4 P1 F3 89.97(9) . .
F4 P1 F6 90.26(10) . .
F5 P1 F1 89.43(12) . .
F5 P1 F2 177.61(11) . .
F5 P1 F3 88.73(9) . .
F5 P1 F4 92.07(12) . .
F5 P1 F6 91.24(8) . .
F6 P1 F1 89.87(10) . .
F6 P1 F2 88.82(7) . .
F6 P1 F3 179.76(10) . .
H20A C20 H20B 109.5 . .
H20A C20 H20C 109.5 . .
H20B C20 H20C 109.5 . .
C21 C20 H20A 109.5 . .
C21 C20 H20B 109.5 . .
C21 C20 H20C 109.5 . .
O1 C21 C20 121.5(2) . .
O1 C21 C22 122.1(2) . .
C20 C21 C22 116.4(2) . .
C21 C22 H22A 109.5 . .
C21 C22 H22B 109.5 . .
C21 C22 H22C 109.5 . .
H22A C22 H22B 109.5 . .
H22A C22 H22C 109.5 . .
H22B C22 H22C 109.5 . .

loop_
_geom_bond_atom_site_label_1
_geom_bond_atom_site_label_2
_geom_bond_distance
_geom_bond_site_symmetry_2
Ru1 Cl1 2.3803(4) .
Ru1 N1 2.0907(14) .
Ru1 N2 2.0869(14) .
Ru1 C13 2.2337(18) .
Ru1 C14 2.2050(17) .
Ru1 C15 2.1769(17) .
Ru1 C16 2.2069(18) .
Ru1 C17 2.1788(18) .
Ru1 C18 2.2073(17) .
N1 C1 1.353(2) .
N1 C2 1.346(2) .
N2 C7 1.353(2) .
N2 C8 1.349(2) .
C1 C5 1.388(2) .
C1 C7 1.467(2) .
C2 H2 0.9500 .
C2 C3 1.387(2) .
C3 C4 1.387(2) .
C3 C6 1.506(2) .
C4 H4 0.9500 .
C4 C5 1.387(2) .
C5 H5 0.9500 .
C6 H6A 0.9800 .
C6 H6B 0.9800 .
C6 H6C 0.9800 .
C7 C11 1.394(2) .
C8 H8 0.9500 .
C8 C9 1.390(2) .
C9 C10 1.389(3) .
C9 C12 1.502(2) .
C10 H10 0.9500 .
C10 C11 1.386(3) .
C11 H11 0.9500 .
C12 H12A 0.9800 .
C12 H12B 0.9800 .
C12 H12C 0.9800 .
C13 C14 1.419(3) .
C13 C18 1.420(3) .
C13 C19 1.500(3) .
C14 H14 0.9500 .
C14 C15 1.414(3) .
C15 H15 0.9500 .
C15 C16 1.412(3) .
C16 H16 0.9500 .
C16 C17 1.411(3) .
C17 H17 0.9500 .
C17 C18 1.413(3) .
C18 H18 0.9500 .
C19 H19A 0.9800 .
C19 H19B 0.9800 .
C19 H19C 0.9800 .
P1 F1 1.6040(17) .
P1 F2 1.6006(14) .
P1 F3 1.5929(14) .
P1 F4 1.5845(16) .
P1 F5 1.5785(15) .
P1 F6 1.5906(14) .
O1 C21 1.204(2) .
C20 H20A 0.9800 .
C20 H20B 0.9800 .
C20 H20C 0.9800 .
C20 C21 1.488(3) .
C21 C22 1.497(3) .
C22 H22A 0.9800 .
C22 H22B 0.9800 .
C22 H22C 0.9800 .

loop_
_geom_hbond_atom_site_label_D
_geom_hbond_atom_site_label_H
_geom_hbond_atom_site_label_A
_geom_hbond_distance_DH
_geom_hbond_distance_HA
_geom_hbond_distance_DA
_geom_hbond_angle_DHA
_geom_hbond_site_symmetry_A
C2 H2 F3 0.95 2.45 3.241(2) 141.2 .
C5 H5 F2 0.95 2.38 3.321(2) 168.4 2_566
C8 H8 O1 0.95 2.40 3.324(2) 165.1 2_657
C22 H22C Cl1 0.98 2.72 3.603(2) 149.9 1_655

loop_
_geom_torsion_atom_site_label_1
_geom_torsion_atom_site_label_2
_geom_torsion_atom_site_label_3
_geom_torsion_atom_site_label_4
_geom_torsion
_geom_torsion_site_symmetry_1
_geom_torsion_site_symmetry_2
_geom_torsion_site_symmetry_3
_geom_torsion_site_symmetry_4
Ru1 N1 C1 C5 175.58(13) . . . .
Ru1 N1 C1 C7 -4.11(18) . . . .
Ru1 N1 C2 C3 -177.45(12) . . . .
Ru1 N2 C7 C1 5.71(19) . . . .
Ru1 N2 C7 C11 -173.22(13) . . . .
Ru1 N2 C8 C9 172.57(13) . . . .
Ru1 C13 C14 C15 -53.26(15) . . . .
Ru1 C13 C18 C17 53.27(15) . . . .
Ru1 C14 C15 C16 -55.69(15) . . . .
Ru1 C15 C16 C17 -52.60(15) . . . .
Ru1 C16 C17 C18 -55.55(15) . . . .
Ru1 C17 C18 C13 -54.31(15) . . . .
N1 C1 C5 C4 1.6(3) . . . .
N1 C1 C7 N2 -1.0(2) . . . .
N1 C1 C7 C11 177.85(16) . . . .
N1 C2 C3 C4 2.6(3) . . . .
N1 C2 C3 C6 -176.11(16) . . . .
N2 C7 C11 C10 0.5(3) . . . .
N2 C8 C9 C10 -0.4(3) . . . .
N2 C8 C9 C12 -179.20(16) . . . .
C1 N1 C2 C3 -1.0(3) . . . .
C1 C7 C11 C10 -178.33(16) . . . .
C2 N1 C1 C5 -1.1(2) . . . .
C2 N1 C1 C7 179.20(15) . . . .
C2 C3 C4 C5 -1.9(3) . . . .
C3 C4 C5 C1 -0.1(3) . . . .
C5 C1 C7 N2 179.28(16) . . . .
C5 C1 C7 C11 -1.8(3) . . . .
C6 C3 C4 C5 176.71(17) . . . .
C7 N2 C8 C9 1.1(3) . . . .
C7 C1 C5 C4 -178.70(16) . . . .
C8 N2 C7 C1 177.81(15) . . . .
C8 N2 C7 C11 -1.1(2) . . . .
C8 C9 C10 C11 -0.3(3) . . . .
C9 C10 C11 C7 0.2(3) . . . .
C12 C9 C10 C11 178.52(17) . . . .
C13 C14 C15 Ru1 54.36(15) . . . .
C13 C14 C15 C16 -1.3(3) . . . .
C14 C13 C18 Ru1 -52.75(15) . . . .
C14 C13 C18 C17 0.5(3) . . . .
C14 C15 C16 Ru1 55.64(15) . . . .
C14 C15 C16 C17 3.0(3) . . . .
C15 C16 C17 Ru1 52.56(15) . . . .
C15 C16 C17 C18 -3.0(3) . . . .
C16 C17 C18 Ru1 55.56(15) . . . .
C16 C17 C18 C13 1.2(3) . . . .
C18 C13 C14 Ru1 52.78(15) . . . .
C18 C13 C14 C15 -0.5(3) . . . .
C19 C13 C14 Ru1 -124.66(17) . . . .
C19 C13 C14 C15 -177.93(17) . . . .
C19 C13 C18 Ru1 124.73(17) . . . .
C19 C13 C18 C17 178.00(17) . . . .
